data_2002002
loop_
_publ_author_name
'Parvez, M.'
'Fait, J. F.'
'Clark, P. D.'
'Jones, C. G.'

_publ_section_title <i>trans</i>-Dichlorobis(1,3-dihydrobenzo[<i>c</i>]thiophene-<i>S</i>)platinum(II)
_journal_issue 2
_journal_name_full 'Acta Crystallographica Section C'
_journal_page_first 376
_journal_page_last 377
_journal_paper_doi 10.1107/S0108270192009533
_journal_volume 49
_journal_year 1993
_chemical_formula_sum 'C16 H16 Cl2 Pt S2'
_chemical_formula_weight 538.43
_space_group_IT_number 2
_space_group_name_Hall '-P 1'
_space_group_name_H-M_alt 'P -1'
_symmetry_cell_setting triclinic
_symmetry_space_group_name_Hall '-P 1'
_symmetry_space_group_name_H-M 'P -1'
_atom_type_scat_source
;
International Tables for X-ray Crystallography (1974, Vol. IV, Table 2.2B)
;
_cell_angle_alpha 109.380(10)
_cell_angle_beta 96.640(10)
_cell_angle_gamma 109.020(10)
_cell_formula_units_Z 2
_cell_length_a 8.7220(10)
_cell_length_b 10.2400(10)
_cell_length_c 10.9970(10)
_cell_measurement_reflns_used 25
_cell_measurement_temperature 295
_cell_measurement_theta_max 16
_cell_measurement_theta_min 10
_cell_volume 847.92(18)
_diffrn_measurement_device 'Enraf-Nonius CAD-4'
_diffrn_measurement_method 'Variable speed \w/2\q'
_diffrn_radiation_type MoK\a
_diffrn_radiation_wavelength 0.71069
_diffrn_reflns_av_R_equivalents 0.023
_diffrn_reflns_limit_h_max 12
_diffrn_reflns_limit_h_min 0
_diffrn_reflns_limit_k_max 13
_diffrn_reflns_limit_k_min -14
_diffrn_reflns_limit_l_max 15
_diffrn_reflns_limit_l_min -15
_diffrn_reflns_number 11050
_diffrn_reflns_theta_max 30
_diffrn_standards_decay_% 0
_diffrn_standards_interval_time 60
_diffrn_standards_number 3
_exptl_absorpt_coefficient_mu 8.855
_exptl_absorpt_correction_T_max 1.254
_exptl_absorpt_correction_T_min 0.764
_exptl_absorpt_correction_type 'DIFABS (Walker & Stuart, 1983)'
_exptl_crystal_colour Colorless
_exptl_crystal_density_diffrn 2.110
_exptl_crystal_description Prism
_exptl_crystal_size_max 0.30
_exptl_crystal_size_mid 0.30
_exptl_crystal_size_min 0.24
_refine_diff_density_max 1.4
_refine_diff_density_min -2.3
_refine_ls_goodness_of_fit_obs 3.854
_refine_ls_hydrogen_treatment noref
_refine_ls_number_parameters 193
_refine_ls_number_reflns 3900
_refine_ls_R_factor_obs 0.037
_refine_ls_shift/esd_max 0.04
_refine_ls_structure_factor_coef F
_refine_ls_weighting_details w=1/\sF
_refine_ls_weighting_scheme calc
_refine_ls_wR_factor_obs 0.037
_reflns_number_observed 3900
_reflns_number_total 4942
_reflns_observed_criterion I>3\s(I)
_cod_data_source_file br1008.cif
_cod_data_source_block br1008_structure_1_of_1
_cod_depositor_comments
;
 Changing the _atom_site_fract_y data item value from '1.4814' to '0.4814'
 for atom 'H(241)' after consulting the original publication. Hydrogen
 atom coordinates are not explicitly given in the paper, but it is noted
 that they are all included at the geometrically idealized positions
 (0.95 \%A). The coordinate change puts atom 'H(241)' at the 0.95 \%A
 distance from atom 'C(24)' which was previously missing a hydrogen
 atom.

 Antanas Vaitkus,
 2017-01-13

 Changing the _atom_site_occupancy data item value from '?' to '1'
 for all fully occupied atom sites.

 Antanas Vaitkus,
 2017-01-13

The following automatic conversions were performed:

'_refine_ls_weighting_scheme' value 'w=1/\sF' was changed to 'calc'.
New tag '_refine_ls_weighting_details' was created. The value of the
new tag was set to 'w=1/\sF'.

Automatic conversion script
Id: cif_fix_values 3143 2015-03-26 13:38:13Z robertas 
;
_cod_original_cell_volume 847.9(2)
_cod_database_code 2002002

loop_
_space_group_symop_id
_space_group_symop_operation_xyz
1 x,y,z
2 -x,-y,-z

loop_
_atom_site_label
_atom_site_fract_x
_atom_site_fract_y
_atom_site_fract_z
_atom_site_U_iso_or_equiv
_atom_site_occupancy
Pt(1) .0000 .0000 .5000 .0370(2) 0.5
Pt(2) .5000 .0000 .0000 .03170(10) 0.5
S(1) .0496(2) -.0281(2) .2925(2) .0458(7) 1
S(2) .4359(2) .2101(2) .0433(2) .0367(6) 1
Cl(1) .1201(2) .2582(2) .5933(2) .0541(8) 1
Cl(2) .7864(2) .1238(2) .0746(2) .0564(8) 1
C(11) .2265(9) -.0860(8) .2867(7) .047(3) 1
C(12) .3801(8) .0599(7) .3398(6) .037(3) 1
C(13) .5404(9) .0706(8) .3796(7) .046(3) 1
C(14) .6714(10) .2092(9) .4144(7) .054(3) 1
C(15) .6403(10) .3280(9) .4103(7) .056(3) 1
C(16) .4788(10) .3182(8) .3746(7) .050(3) 1
C(17) .3491(8) .1822(8) .3381(6) .040(3) 1
C(18) .1682(9) .1547(8) .2896(7) .052(3) 1
C(21) .3919(8) .2221(6) -.1187(6) .037(3) 1
C(22) .5497(8) .3324(6) -.1252(6) .032(2) 1
C(23) .5790(9) .3552(7) -.2389(6) .043(3) 1
C(24) .7279(11) .4654(9) -.2283(8) .056(4) 1
C(25) .8460(9) .5541(8) -.1058(9) .054(4) 1
C(26) .8163(8) .5271(7) .0034(8) .043(3) 1
C(27) .6707(8) .4177(6) -.0053(6) .034(2) 1
C(28) .6255(9) .3838(6) .1119(6) .040(3) 1
H(111) 0.2290 -0.1408 0.3412 0.0633 1
H(112) 0.2204 -0.1461 0.1979 0.0633 1
H(131) 0.5615 -0.0136 0.3835 0.0633 1
H(141) 0.7839 0.2198 0.4412 0.0633 1
H(151) 0.7312 0.4207 0.4325 0.0633 1
H(161) 0.4577 0.4038 0.3753 0.0633 1
H(181) 0.1467 0.1518 0.2019 0.0633 1
H(182) 0.1405 0.2313 0.3473 0.0633 1
H(211) 0.3619 0.1266 -0.1884 0.0633 1
H(212) 0.3034 0.2560 -0.1258 0.0633 1
H(231) 0.4983 0.2964 -0.3222 0.0633 1
H(241) 0.7509 0.4814 -0.3057 0.0633 1
H(251) 0.9460 0.6326 -0.0994 0.0633 1
H(261) 0.8974 0.5849 0.0865 0.0633 1
H(281) 0.6038 0.4635 0.1711 0.0633 1
H(282) 0.7139 0.3697 0.1580 0.0633 1

loop_
_geom_angle_atom_site_label_1
_geom_angle_atom_site_label_2
_geom_angle_atom_site_label_3
_geom_angle
_geom_angle_publ_flag
Cl(1) Pt(1) S(1) 96.45(7) yes
C(11) S(1) C(18) 93.5(4) yes
Pt(1) S(1) C(11) 106.0(3) yes
Pt(1) S(1) C(18) 110.8(2) yes
C(12) C(11) S(1) 104.7(5) yes
C(17) C(12) C(13) 121.2(6) yes
C(17) C(12) C(11) 114.7(7) yes
C(13) C(12) C(11) 124.0(7) yes
C(12) C(13) C(14) 117.8(8) yes
C(15) C(14) C(13) 120.7(8) yes
C(14) C(15) C(16) 121.4(7) yes
C(17) C(16) C(15) 118.5(8) yes
C(12) C(17) C(16) 120.4(7) yes
C(12) C(17) C(18) 115.9(6) yes
C(16) C(17) C(18) 123.7(8) yes
C(17) C(18) S(1) 104.7(6) yes
Cl(2) Pt(2) S(2) 97.25(7) yes
C(21) S(2) C(28) 93.6(3) yes
Pt(2) S(2) C(21) 104.8(2) yes
Pt(2) S(2) C(28) 111.6(3) yes
C(22) C(21) S(2) 106.5(4) yes
C(23) C(22) C(27) 119.8(6) yes
C(23) C(22) C(21) 124.9(5) yes
C(27) C(22) C(21) 115.3(6) yes
C(24) C(23) C(22) 118.2(6) yes
C(23) C(24) C(25) 121.3(8) yes
C(26) C(25) C(24) 119.4(7) yes
C(25) C(26) C(27) 120.2(6) yes
C(26) C(27) C(22) 121.1(7) yes
C(26) C(27) C(28) 123.6(6) yes
C(22) C(27) C(28) 115.3(5) yes
C(27) C(28) S(2) 106.1(4) yes

loop_
_geom_bond_atom_site_label_1
_geom_bond_atom_site_label_2
_geom_bond_distance
_geom_bond_publ_flag
Pt(1) Cl(1) 2.299(2) yes
Pt(1) S(1) 2.313(2) yes
S(1) C(11) 1.826(9) yes
S(1) C(18) 1.833(8) yes
C(11) C(12) 1.518(8) yes
C(12) C(17) 1.369(12) yes
C(12) C(13) 1.374(11) yes
C(13) C(14) 1.397(10) yes
C(14) C(15) 1.344(15) yes
C(15) C(16) 1.379(13) yes
C(16) C(17) 1.370(9) yes
C(17) C(18) 1.506(11) yes
Pt(2) Cl(2) 2.300(2) yes
Pt(2) S(2) 2.309(2) yes
S(2) C(21) 1.831(8) yes
S(2) C(28) 1.836(5) yes
C(21) C(22) 1.496(9) yes
C(22) C(23) 1.383(11) yes
C(22) C(27) 1.389(8) yes
C(23) C(24) 1.378(11) yes
C(24) C(25) 1.400(10) yes
C(25) C(26) 1.354(14) yes
C(26) C(27) 1.360(9) yes
C(27) C(28) 1.505(11) yes
